data_4111384
loop_
_publ_author_name
'Feihe Huang'
'Devdatt S. Nagvekar'
'Carla Slebodnick'
'Harry W. Gibson'

_publ_contact_author_address
;
 Department of Chemistry
 Virginia Polytechnic Institute and State University
 Blacksburg, VA, USA, 24061
;
_publ_contact_author_email hwgibson@vt.edu
_publ_contact_author_fax 540-231-8517
_publ_contact_author_name 'Harry W. Gibson'
_publ_contact_author_phone 540-231-5902
_publ_section_title
;
 A Supramolecular Triarm Star Polymer from a Homotritopic Tris(Crown
 Ether) Host and a Complementary Monotopic Paraquat-Terminated Polystyrene
 Guest by a Supramolecular Coupling Method
;
_journal_name_full 'Journal of the American Chemical Society'
_journal_page_first 484
_journal_page_last 485
_journal_paper_doi 10.1021/ja0438516
_journal_volume 127
_journal_year 2005
_chemical_formula_moiety 'C28 H40 O10, C29 H39 N3 O1, 2(F6 P1)'
_chemical_formula_sum 'C57 H79 F12 N3 O11 P2'
_chemical_formula_weight 1272.17
_chemical_name_systematic
; 
 ? 
;
_space_group_IT_number 2
_symmetry_cell_setting triclinic
_symmetry_space_group_name_Hall '-P 1'
_symmetry_space_group_name_H-M 'P -1'
_atom_sites_solution_hydrogens geom
_atom_sites_solution_primary direct
_atom_sites_solution_secondary difmap
_audit_creation_method SHELXL-97
_cell_angle_alpha 93.629(12)
_cell_angle_beta 93.227(11)
_cell_angle_gamma 104.668(12)
_cell_formula_units_Z 2
_cell_length_a 9.9809(12)
_cell_length_b 14.584(2)
_cell_length_c 25.324(4)
_cell_measurement_reflns_used 3409
_cell_measurement_temperature 100(2)
_cell_measurement_theta_max 19.8
_cell_measurement_theta_min 1.75
_cell_volume 3548.9(9)
_computing_cell_refinement 'CrysAlis (Oxford Diffraction)'
_computing_data_collection 'CrysAlis (Oxford Diffraction)'
_computing_data_reduction 'CrysAlis (Oxford Diffraction)'
_computing_publication_material
;
 1.  Sheldrick, G. M.  SHELXTL NT ver. 6.12;  Bruker Analytical 
     X-ray Systems, Inc.:  Madison, WI, 2001.
 2.  Spek, A. L.  PLATON, A Multipurpose Crystallographic Tool,
     Utrecht University, Utrecht, The Netherlands.? J.Appl.Cryst.,
     2003, 36, 7-13.
;
_computing_structure_refinement
;
 1.  Sheldrick, G. M.  SHELXTL NT ver. 6.12;  Bruker Analytical 
     X-ray Systems, Inc.:  Madison, WI, 2001.
 2.  van der Sluis, P.; Spek, A. L.  Acta Crystollgr., Sect. A: 
     Found. Crystallogr. 1990, 46, 194-201.
 3.  Spek, A. L.  PLATON, A Multipurpose Crystallographic Tool,
     Utrecht University, Utrecht, The Netherlands.? J.Appl.Cryst.,
     2003, 36, 7-13.
;
_computing_structure_solution 'SHELXS-97 (Sheldrick, 1990)'
_diffrn_ambient_temperature 100(2)
_diffrn_detector CCD
_diffrn_detector_type 'Oxford Diffraction Sapphire 2 CCD'
_diffrn_measured_fraction_theta_full 0.998
_diffrn_measured_fraction_theta_max 0.998
_diffrn_measurement_device '\k-geometry diffractometer'
_diffrn_measurement_device_type 'Oxford Diffraction Xcalibur2'
_diffrn_measurement_method 'phi and omega scans'
_diffrn_radiation_monochromator graphite
_diffrn_radiation_probe x-ray
_diffrn_radiation_type MoK\a
_diffrn_radiation_wavelength 0.71073
_diffrn_reflns_av_R_equivalents 0.1026
_diffrn_reflns_av_sigmaI/netI 0.1118
_diffrn_reflns_limit_h_max 11
_diffrn_reflns_limit_h_min -11
_diffrn_reflns_limit_k_max 13
_diffrn_reflns_limit_k_min -17
_diffrn_reflns_limit_l_max 30
_diffrn_reflns_limit_l_min -30
_diffrn_reflns_number 17466
_diffrn_reflns_theta_full 25.05
_diffrn_reflns_theta_max 25.05
_diffrn_reflns_theta_min 2.92
_diffrn_source 'fine-focus sealed tube'
_diffrn_source_current 40
_diffrn_source_voltage 50
_diffrn_standards_decay_% <2%
_diffrn_standards_interval_count 50
_diffrn_standards_number 2
_exptl_absorpt_coefficient_mu 0.144
_exptl_absorpt_correction_type none
_exptl_crystal_colour colorless
_exptl_crystal_density_diffrn 1.191
_exptl_crystal_description needle
_exptl_crystal_F_000 1336
_exptl_crystal_size_max 0.47
_exptl_crystal_size_mid 0.12
_exptl_crystal_size_min 0.09
_platon_squeeze_details ' ?'
_refine_diff_density_max 0.701
_refine_diff_density_min -0.743
_refine_diff_density_rms 0.102
_refine_ls_extinction_method none
_refine_ls_goodness_of_fit_ref 1.002
_refine_ls_hydrogen_treatment constr
_refine_ls_matrix_type full
_refine_ls_number_parameters 769
_refine_ls_number_reflns 12558
_refine_ls_number_restraints 0
_refine_ls_restrained_S_all 1.002
_refine_ls_R_factor_all 0.1583
_refine_ls_R_factor_gt 0.1054
_refine_ls_shift/su_max 0.002
_refine_ls_shift/su_mean 0.000
_refine_ls_structure_factor_coef Fsqd
_refine_ls_weighting_details 'calc w=1/[\s^2^(Fo^2^)+(0.1971P)^2^+0.0000P] where P=(Fo^2^+2Fc^2^)/3'
_refine_ls_weighting_scheme calc
_refine_ls_wR_factor_gt 0.2828
_refine_ls_wR_factor_ref 0.3244
_reflns_number_gt 6575
_reflns_number_total 12558
_reflns_threshold_expression >2sigma(I)
_cod_data_source_file ja0438516si20041122_053201.cif
_cod_data_source_block cs575
_cod_original_cell_volume 3548.9(8)
_cod_database_code 4111384

loop_
_symmetry_equiv_pos_as_xyz
'x, y, z'
'-x, -y, -z'

loop_
_atom_site_label
_atom_site_type_symbol
_atom_site_fract_x
_atom_site_fract_y
_atom_site_fract_z
_atom_site_U_iso_or_equiv
_atom_site_adp_type
_atom_site_occupancy
_atom_site_symmetry_multiplicity
_atom_site_calc_flag
_atom_site_refinement_flags
P1 P 0.87977(14) 0.91986(10) 0.12122(6) 0.0379(4) Uani 1 1 d .
F1 F 0.7656(4) 0.8342(3) 0.0911(3) 0.112(2) Uani 1 1 d .
F2 F 0.8539(7) 0.8734(4) 0.1747(2) 0.128(2) Uani 1 1 d .
F3 F 0.7669(4) 0.9760(3) 0.1319(2) 0.0808(13) Uani 1 1 d .
F4 F 0.9946(4) 1.0046(3) 0.1497(2) 0.0899(14) Uani 1 1 d .
F5 F 0.9061(6) 0.9645(4) 0.06685(17) 0.1034(17) Uani 1 1 d .
F6 F 0.9922(3) 0.8618(2) 0.11014(13) 0.0502(8) Uani 1 1 d .
P2 P 0.93343(14) 0.50032(10) 0.19843(6) 0.0372(4) Uani 1 1 d .
F7 F 0.8807(4) 0.5426(3) 0.24986(17) 0.0809(13) Uani 1 1 d .
F8 F 0.7789(3) 0.4519(3) 0.17528(16) 0.0688(11) Uani 1 1 d .
F9 F 0.9420(4) 0.4088(3) 0.22744(16) 0.0692(11) Uani 1 1 d .
F10 F 0.9883(3) 0.4583(3) 0.14662(13) 0.0550(9) Uani 1 1 d .
F11 F 1.0881(3) 0.5512(3) 0.22102(14) 0.0562(9) Uani 1 1 d .
F12 F 0.9276(5) 0.5932(3) 0.16899(17) 0.0830(14) Uani 1 1 d .
O1 O 0.3860(4) 0.8906(2) 0.04274(14) 0.0366(8) Uani 1 1 d .
O2 O 0.3902(6) 1.0718(3) 0.09543(17) 0.0713(15) Uani 1 1 d .
O3 O 0.6093(4) 1.1595(3) 0.17851(19) 0.0564(12) Uani 1 1 d .
O4 O 0.7175(5) 1.0558(3) 0.2570(2) 0.0676(14) Uani 1 1 d .
O5 O 0.6016(4) 0.8703(3) 0.29444(16) 0.0541(11) Uani 1 1 d .
O6 O 0.4262(4) 0.4786(3) 0.28040(16) 0.0549(11) Uani 1 1 d .
O7 O 0.3508(4) 0.2921(3) 0.21598(14) 0.0464(10) Uani 1 1 d .
O8 O 0.1741(3) 0.2765(2) 0.12337(13) 0.0328(8) Uani 1 1 d .
O9 O 0.1395(3) 0.3326(2) 0.02045(13) 0.0328(8) Uani 1 1 d .
O10 O 0.2965(3) 0.5085(2) -0.01722(14) 0.0354(8) Uani 1 1 d .
C1 C 0.3529(5) 0.7964(3) 0.02677(19) 0.0296(11) Uani 1 1 d .
C2 C 0.4599(5) 0.7513(3) 0.03202(18) 0.0294(11) Uani 1 1 d .
H2A H 0.5494 0.7868 0.0464 0.035 Uiso 1 1 calc R
C3 C 0.4382(5) 0.6568(3) 0.01685(18) 0.0286(10) Uani 1 1 d .
H3A H 0.5122 0.6272 0.0210 0.034 Uiso 1 1 calc R
C4 C 0.3078(5) 0.6032(3) -0.00480(19) 0.0281(10) Uani 1 1 d .
C5 C 0.2029(5) 0.6478(3) -0.0119(2) 0.0334(11) Uani 1 1 d .
H5A H 0.1148 0.6134 -0.0281 0.040 Uiso 1 1 calc R
C6 C 0.2267(5) 0.7444(4) 0.0049(2) 0.0371(12) Uani 1 1 d .
H6A H 0.1529 0.7743 0.0009 0.045 Uiso 1 1 calc R
C7 C 0.2780(6) 0.9393(4) 0.0344(3) 0.0479(15) Uani 1 1 d .
H7A H 0.2065 0.9206 0.0600 0.058 Uiso 1 1 calc R
H7B H 0.2329 0.9222 -0.0019 0.058 Uiso 1 1 calc R
C8 C 0.3443(7) 1.0449(4) 0.0423(3) 0.0530(16) Uani 1 1 d .
H8A H 0.4238 1.0616 0.0200 0.064 Uiso 1 1 calc R
H8B H 0.2760 1.0800 0.0312 0.064 Uiso 1 1 calc R
C9 C 0.4558(8) 1.1692(4) 0.1055(2) 0.0572(17) Uani 1 1 d .
H9A H 0.4060 1.1974 0.1322 0.069 Uiso 1 1 calc R
H9B H 0.4503 1.2013 0.0724 0.069 Uiso 1 1 calc R
C10 C 0.6027(8) 1.1863(4) 0.1250(3) 0.070(2) Uani 1 1 d .
H10A H 0.6494 1.1483 0.1021 0.085 Uiso 1 1 calc R
H10B H 0.6508 1.2543 0.1239 0.085 Uiso 1 1 calc R
C11 C 0.7469(7) 1.1846(5) 0.2001(5) 0.104(4) Uani 1 1 d .
H11A H 0.7864 1.2540 0.1994 0.125 Uiso 1 1 calc R
H11B H 0.8032 1.1516 0.1787 0.125 Uiso 1 1 calc R
C12 C 0.7515(9) 1.1572(6) 0.2564(5) 0.109(4) Uani 1 1 d .
H12A H 0.8456 1.1850 0.2739 0.131 Uiso 1 1 calc R
H12B H 0.6847 1.1827 0.2764 0.131 Uiso 1 1 calc R
C13 C 0.7578(7) 1.0245(6) 0.3052(3) 0.077(2) Uani 1 1 d .
H13A H 0.6984 1.0385 0.3330 0.092 Uiso 1 1 calc R
H13B H 0.8553 1.0585 0.3164 0.092 Uiso 1 1 calc R
C14 C 0.7440(6) 0.9192(5) 0.2986(3) 0.0605(18) Uani 1 1 d .
H14A H 0.7877 0.9035 0.2663 0.073 Uiso 1 1 calc R
H14B H 0.7920 0.8994 0.3295 0.073 Uiso 1 1 calc R
C15 C 0.5709(6) 0.7725(5) 0.2911(2) 0.0485(15) Uani 1 1 d .
C16 C 0.6653(6) 0.7177(5) 0.2870(2) 0.0527(16) Uani 1 1 d .
H16A H 0.7615 0.7480 0.2868 0.063 Uiso 1 1 calc R
C17 C 0.6216(6) 0.6200(4) 0.2831(2) 0.0453(14) Uani 1 1 d .
H17A H 0.6874 0.5833 0.2800 0.054 Uiso 1 1 calc R
C18 C 0.4825(6) 0.5753(5) 0.2838(2) 0.0490(15) Uani 1 1 d .
C19 C 0.3857(6) 0.6296(5) 0.2877(2) 0.0491(16) Uani 1 1 d .
H19A H 0.2895 0.5991 0.2875 0.059 Uiso 1 1 calc R
C20 C 0.4296(6) 0.7263(5) 0.2916(2) 0.0506(16) Uani 1 1 d .
H20A H 0.3636 0.7629 0.2947 0.061 Uiso 1 1 calc R
C21 C 0.5195(7) 0.4181(5) 0.2700(3) 0.0579(17) Uani 1 1 d .
H21A H 0.5919 0.4278 0.2997 0.069 Uiso 1 1 calc R
H21B H 0.5658 0.4344 0.2371 0.069 Uiso 1 1 calc R
C22 C 0.4372(7) 0.3182(5) 0.2644(2) 0.0542(17) Uani 1 1 d .
H22A H 0.5014 0.2765 0.2665 0.065 Uiso 1 1 calc R
H22B H 0.3779 0.3066 0.2946 0.065 Uiso 1 1 calc R
C23 C 0.2241(5) 0.3201(4) 0.2162(2) 0.0410(13) Uani 1 1 d .
H23A H 0.2406 0.3878 0.2089 0.049 Uiso 1 1 calc R
H23B H 0.1859 0.3123 0.2513 0.049 Uiso 1 1 calc R
C24 C 0.1239(5) 0.2587(4) 0.1742(2) 0.0359(12) Uani 1 1 d .
H24A H 0.1126 0.1909 0.1803 0.043 Uiso 1 1 calc R
H24B H 0.0320 0.2726 0.1758 0.043 Uiso 1 1 calc R
C25 C 0.0831(5) 0.2176(4) 0.0834(2) 0.0372(12) Uani 1 1 d .
H25A H -0.0102 0.2293 0.0844 0.045 Uiso 1 1 calc R
H25B H 0.0747 0.1500 0.0895 0.045 Uiso 1 1 calc R
C26 C 0.1378(5) 0.2380(3) 0.0307(2) 0.0350(12) Uani 1 1 d .
H26A H 0.2330 0.2295 0.0304 0.042 Uiso 1 1 calc R
H26B H 0.0783 0.1932 0.0027 0.042 Uiso 1 1 calc R
C27 C 0.1574(5) 0.3513(4) -0.0342(2) 0.0350(11) Uani 1 1 d .
H27A H 0.0788 0.3106 -0.0573 0.042 Uiso 1 1 calc R
H27B H 0.2445 0.3375 -0.0451 0.042 Uiso 1 1 calc R
C28 C 0.1632(5) 0.4527(4) -0.0388(2) 0.0390(12) Uani 1 1 d .
H28A H 0.1488 0.4643 -0.0766 0.047 Uiso 1 1 calc R
H28B H 0.0892 0.4703 -0.0192 0.047 Uiso 1 1 calc R
O11 O 0.3791(14) 0.1257(17) 0.4671(4) 0.291(11) Uani 1 1 d .
N1 N 0.4430(4) -0.4973(3) 0.12321(15) 0.0281(9) Uani 1 1 d .
N2 N 0.3232(4) -0.0562(3) 0.19277(16) 0.0306(9) Uani 1 1 d .
N3 N 0.342(3) 0.1939(11) 0.4726(6) 0.270(12) Uani 1 1 d .
C29 C 0.4679(5) -0.5914(3) 0.1081(2) 0.0361(12) Uani 1 1 d .
H29A H 0.5668 -0.5880 0.1149 0.054 Uiso 1 1 calc R
H29B H 0.4404 -0.6088 0.0703 0.054 Uiso 1 1 calc R
H29C H 0.4131 -0.6395 0.1291 0.054 Uiso 1 1 calc R
C30 C 0.3128(5) -0.4881(3) 0.11658(18) 0.0295(11) Uani 1 1 d .
H30A H 0.2396 -0.5406 0.1023 0.035 Uiso 1 1 calc R
C31 C 0.2858(5) -0.4018(3) 0.13066(19) 0.0290(10) Uani 1 1 d .
H31A H 0.1935 -0.3954 0.1266 0.035 Uiso 1 1 calc R
C32 C 0.3919(5) -0.3249(3) 0.15065(18) 0.0269(10) Uani 1 1 d .
C33 C 0.5254(5) -0.3377(4) 0.15673(19) 0.0328(11) Uani 1 1 d .
H33A H 0.6010 -0.2865 0.1706 0.039 Uiso 1 1 calc R
C34 C 0.5470(5) -0.4251(3) 0.14243(19) 0.0327(11) Uani 1 1 d .
H34A H 0.6381 -0.4338 0.1464 0.039 Uiso 1 1 calc R
C35 C 0.2185(5) -0.1345(4) 0.19264(19) 0.0319(11) Uani 1 1 d .
H35A H 0.1297 -0.1287 0.2016 0.038 Uiso 1 1 calc R
C36 C 0.2371(5) -0.2226(4) 0.17978(19) 0.0323(11) Uani 1 1 d .
H36A H 0.1630 -0.2779 0.1812 0.039 Uiso 1 1 calc R
C37 C 0.3665(5) -0.2305(3) 0.16445(18) 0.0287(10) Uani 1 1 d .
C38 C 0.4733(5) -0.1489(3) 0.16434(18) 0.0289(10) Uani 1 1 d .
H38A H 0.5623 -0.1527 0.1544 0.035 Uiso 1 1 calc R
C39 C 0.4494(5) -0.0612(4) 0.1789(2) 0.0332(11) Uani 1 1 d .
H39A H 0.5223 -0.0048 0.1790 0.040 Uiso 1 1 calc R
C40 C 0.3007(6) 0.0380(4) 0.2107(2) 0.0360(12) Uani 1 1 d .
H40A H 0.2166 0.0468 0.1912 0.043 Uiso 1 1 calc R
H40B H 0.3810 0.0895 0.2026 0.043 Uiso 1 1 calc R
C41 C 0.2838(5) 0.0441(4) 0.2693(2) 0.0393(13) Uani 1 1 d .
C42 C 0.1840(6) 0.0830(5) 0.2895(3) 0.0511(15) Uani 1 1 d .
H42A H 0.1209 0.1024 0.2659 0.061 Uiso 1 1 calc R
C43 C 0.1738(8) 0.0944(6) 0.3434(3) 0.072(2) Uani 1 1 d .
H43A H 0.1037 0.1213 0.3564 0.086 Uiso 1 1 calc R
C44 C 0.2642(7) 0.0672(6) 0.3786(3) 0.067(2) Uani 1 1 d .
C45 C 0.3621(8) 0.0253(6) 0.3582(3) 0.078(2) Uani 1 1 d .
H45A H 0.4227 0.0038 0.3819 0.093 Uiso 1 1 calc R
C46 C 0.3735(7) 0.0140(5) 0.3051(2) 0.0587(18) Uani 1 1 d .
H46A H 0.4423 -0.0143 0.2921 0.070 Uiso 1 1 calc R
C47 C 0.2478(10) 0.0757(8) 0.4384(3) 0.092(3) Uani 1 1 d .
H47A H 0.1922 0.1237 0.4415 0.110 Uiso 1 1 calc R
C48 C 0.156(2) -0.0069(15) 0.4567(5) 0.261(12) Uani 1 1 d .
H48A H 0.1492 0.0034 0.4949 0.391 Uiso 1 1 calc R
H48B H 0.1933 -0.0622 0.4496 0.391 Uiso 1 1 calc R
H48C H 0.0642 -0.0181 0.4381 0.391 Uiso 1 1 calc R
C49 C 0.402(3) 0.2095(11) 0.5425(4) 0.197(10) Uani 1 1 d .
C50 C 0.429(2) 0.3080(13) 0.5645(5) 0.206(10) Uani 1 1 d .
H50A H 0.4230 0.3129 0.6034 0.247 Uiso 1 1 calc R
H50B H 0.3668 0.3423 0.5473 0.247 Uiso 1 1 calc R
C51 C 0.612(4) 0.350(4) 0.5457(7) 0.63(5) Uani 1 1 d .
H51A H 0.6621 0.4090 0.5671 0.753 Uiso 1 1 calc R
H51B H 0.6633 0.3007 0.5505 0.753 Uiso 1 1 calc R
C52 C 0.591(5) 0.369(2) 0.4802(8) 0.55(4) Uani 1 1 d .
H52A H 0.5297 0.4119 0.4740 0.662 Uiso 1 1 calc R
H52B H 0.6809 0.3941 0.4646 0.662 Uiso 1 1 calc R
C53 C 0.5212(18) 0.2650(15) 0.4602(5) 0.196(8) Uani 1 1 d .
C54 C 0.449(2) 0.1382(13) 0.5660(5) 0.221(10) Uani 1 1 d .
H54A H 0.4754 0.1573 0.6037 0.331 Uiso 1 1 calc R
H54B H 0.5297 0.1282 0.5484 0.331 Uiso 1 1 calc R
H54C H 0.3749 0.0789 0.5624 0.331 Uiso 1 1 calc R
C55 C 0.226(2) 0.1668(18) 0.5554(9) 0.253(12) Uani 1 1 d .
H55A H 0.2180 0.1667 0.5938 0.379 Uiso 1 1 calc R
H55B H 0.1896 0.1019 0.5389 0.379 Uiso 1 1 calc R
H55C H 0.1718 0.2080 0.5407 0.379 Uiso 1 1 calc R
C56 C 0.664(3) 0.199(3) 0.4665(8) 0.36(2) Uani 1 1 d .
H56A H 0.6237 0.1305 0.4586 0.533 Uiso 1 1 calc R
H56B H 0.7084 0.2108 0.5027 0.533 Uiso 1 1 calc R
H56C H 0.7343 0.2218 0.4414 0.533 Uiso 1 1 calc R
C57 C 0.5075(17) 0.2586(10) 0.3975(5) 0.167(6) Uani 1 1 d .
H57A H 0.4333 0.2871 0.3854 0.251 Uiso 1 1 calc R
H57B H 0.4852 0.1918 0.3836 0.251 Uiso 1 1 calc R
H57C H 0.5954 0.2931 0.3845 0.251 Uiso 1 1 calc R

loop_
_atom_site_aniso_label
_atom_site_aniso_U_11
_atom_site_aniso_U_22
_atom_site_aniso_U_33
_atom_site_aniso_U_23
_atom_site_aniso_U_13
_atom_site_aniso_U_12
P1 0.0268(7) 0.0330(8) 0.0501(9) -0.0026(6) 0.0036(6) 0.0018(6)
F1 0.035(2) 0.068(3) 0.220(6) -0.070(3) -0.030(3) 0.014(2)
F2 0.228(7) 0.107(4) 0.098(4) 0.062(3) 0.115(4) 0.099(4)
F3 0.054(2) 0.045(2) 0.146(4) -0.018(2) 0.012(2) 0.0217(19)
F4 0.065(3) 0.068(3) 0.116(4) -0.036(2) -0.024(2) -0.006(2)
F5 0.167(5) 0.112(4) 0.048(3) 0.024(2) 0.009(3) 0.063(4)
F6 0.0314(16) 0.066(2) 0.055(2) -0.0056(16) -0.0003(14) 0.0199(16)
P2 0.0274(7) 0.0345(8) 0.0495(9) 0.0010(6) 0.0016(6) 0.0083(6)
F7 0.065(3) 0.103(3) 0.081(3) -0.023(2) 0.019(2) 0.037(2)
F8 0.0277(17) 0.075(3) 0.096(3) -0.007(2) -0.0066(18) 0.0053(17)
F9 0.084(3) 0.052(2) 0.071(3) 0.0132(18) 0.003(2) 0.016(2)
F10 0.0424(18) 0.070(2) 0.049(2) -0.0109(17) 0.0025(15) 0.0117(17)
F11 0.0406(18) 0.065(2) 0.054(2) 0.0012(17) -0.0041(15) -0.0001(17)
F12 0.111(3) 0.038(2) 0.094(3) 0.0069(19) -0.048(3) 0.019(2)
O1 0.040(2) 0.033(2) 0.044(2) 0.0075(15) 0.0126(16) 0.0190(17)
O2 0.143(5) 0.025(2) 0.045(3) 0.0064(17) 0.040(3) 0.013(3)
O3 0.042(2) 0.034(2) 0.094(4) 0.003(2) 0.016(2) 0.0085(19)
O4 0.049(3) 0.051(3) 0.096(4) -0.020(2) -0.028(2) 0.013(2)
O5 0.045(2) 0.074(3) 0.051(3) -0.002(2) -0.0029(18) 0.032(2)
O6 0.043(2) 0.078(3) 0.049(2) -0.013(2) 0.0043(18) 0.031(2)
O7 0.045(2) 0.067(3) 0.033(2) -0.0038(18) 0.0025(16) 0.028(2)
O8 0.0301(18) 0.0308(19) 0.0354(19) 0.0041(14) 0.0046(14) 0.0034(15)
O9 0.0386(19) 0.0226(18) 0.0377(19) -0.0006(14) 0.0004(15) 0.0101(15)
O10 0.0303(18) 0.0262(19) 0.050(2) 0.0070(15) 0.0035(16) 0.0077(15)
C1 0.032(3) 0.030(3) 0.032(3) 0.011(2) 0.009(2) 0.016(2)
C2 0.027(2) 0.035(3) 0.029(3) 0.011(2) 0.0092(19) 0.009(2)
C3 0.024(2) 0.032(3) 0.032(3) 0.011(2) 0.0066(19) 0.009(2)
C4 0.028(2) 0.023(2) 0.033(3) 0.0103(19) 0.005(2) 0.003(2)
C5 0.023(2) 0.029(3) 0.048(3) 0.006(2) -0.001(2) 0.006(2)
C6 0.036(3) 0.032(3) 0.050(3) 0.016(2) 0.005(2) 0.018(2)
C7 0.054(4) 0.035(3) 0.066(4) 0.009(3) 0.014(3) 0.030(3)
C8 0.067(4) 0.037(3) 0.064(4) 0.012(3) 0.015(3) 0.027(3)
C9 0.090(5) 0.040(4) 0.045(4) 0.010(3) 0.025(3) 0.015(3)
C10 0.097(6) 0.027(3) 0.099(6) 0.022(3) 0.070(5) 0.020(3)
C11 0.035(4) 0.032(4) 0.241(13) 0.010(6) -0.006(6) 0.007(3)
C12 0.078(6) 0.056(5) 0.186(11) -0.053(6) -0.065(7) 0.038(5)
C13 0.042(4) 0.085(6) 0.096(6) -0.037(5) -0.026(4) 0.023(4)
C14 0.041(3) 0.078(5) 0.063(4) -0.014(3) -0.016(3) 0.025(3)
C15 0.047(3) 0.074(5) 0.032(3) -0.007(3) -0.005(2) 0.035(3)
C16 0.034(3) 0.084(5) 0.043(3) -0.007(3) -0.003(2) 0.026(3)
C17 0.037(3) 0.058(4) 0.044(3) -0.009(3) -0.005(2) 0.022(3)
C18 0.044(3) 0.072(5) 0.031(3) -0.011(3) -0.006(2) 0.021(3)
C19 0.033(3) 0.080(5) 0.036(3) -0.012(3) -0.003(2) 0.022(3)
C20 0.044(3) 0.079(5) 0.038(3) -0.007(3) 0.000(2) 0.036(3)
C21 0.055(4) 0.080(5) 0.048(4) -0.004(3) -0.003(3) 0.038(4)
C22 0.057(4) 0.077(5) 0.039(3) -0.001(3) -0.007(3) 0.040(4)
C23 0.036(3) 0.058(4) 0.036(3) 0.003(2) 0.004(2) 0.025(3)
C24 0.033(3) 0.038(3) 0.040(3) 0.004(2) 0.008(2) 0.014(2)
C25 0.029(3) 0.030(3) 0.045(3) 0.001(2) -0.004(2) -0.005(2)
C26 0.036(3) 0.026(3) 0.041(3) -0.004(2) -0.007(2) 0.009(2)
C27 0.036(3) 0.031(3) 0.036(3) -0.002(2) 0.003(2) 0.007(2)
C28 0.035(3) 0.034(3) 0.047(3) 0.011(2) -0.003(2) 0.006(2)
O11 0.181(11) 0.69(4) 0.106(8) 0.157(14) 0.063(7) 0.254(18)
N1 0.028(2) 0.025(2) 0.032(2) 0.0034(16) 0.0055(17) 0.0079(18)
N2 0.030(2) 0.030(2) 0.034(2) 0.0047(17) 0.0051(17) 0.0118(19)
N3 0.57(3) 0.185(12) 0.189(13) 0.101(10) 0.254(18) 0.273(18)
C29 0.042(3) 0.023(3) 0.047(3) -0.005(2) 0.010(2) 0.014(2)
C30 0.024(2) 0.031(3) 0.029(3) 0.001(2) 0.0067(19) -0.001(2)
C31 0.026(2) 0.025(3) 0.037(3) 0.002(2) 0.006(2) 0.008(2)
C32 0.029(2) 0.026(3) 0.025(2) 0.0065(19) 0.0070(19) 0.005(2)
C33 0.031(3) 0.034(3) 0.033(3) 0.001(2) -0.001(2) 0.008(2)
C34 0.033(3) 0.031(3) 0.035(3) 0.000(2) 0.002(2) 0.010(2)
C35 0.026(2) 0.037(3) 0.035(3) 0.004(2) 0.003(2) 0.011(2)
C36 0.029(3) 0.032(3) 0.035(3) 0.007(2) 0.000(2) 0.005(2)
C37 0.027(2) 0.030(3) 0.028(3) -0.0013(19) -0.0014(19) 0.006(2)
C38 0.027(2) 0.027(3) 0.032(3) -0.0015(19) 0.003(2) 0.006(2)
C39 0.030(3) 0.032(3) 0.037(3) 0.003(2) 0.002(2) 0.007(2)
C40 0.044(3) 0.027(3) 0.041(3) 0.000(2) 0.006(2) 0.018(2)
C41 0.033(3) 0.034(3) 0.051(3) 0.002(2) 0.014(2) 0.009(2)
C42 0.051(4) 0.059(4) 0.055(4) 0.015(3) 0.019(3) 0.029(3)
C43 0.071(5) 0.100(6) 0.057(4) 0.008(4) 0.028(4) 0.041(5)
C44 0.060(4) 0.103(6) 0.041(4) -0.005(4) 0.008(3) 0.027(4)
C45 0.072(5) 0.120(7) 0.055(4) -0.005(4) -0.001(4) 0.054(5)
C46 0.057(4) 0.085(5) 0.041(4) -0.010(3) -0.001(3) 0.037(4)
C47 0.089(6) 0.136(9) 0.056(5) 0.007(5) -0.003(4) 0.039(6)
C48 0.265(19) 0.35(3) 0.053(7) -0.013(10) 0.048(9) -0.136(19)
C49 0.43(3) 0.160(12) 0.034(5) -0.021(6) -0.055(10) 0.161(16)
C50 0.36(3) 0.210(17) 0.085(9) -0.066(10) -0.059(12) 0.175(19)
C51 0.39(4) 1.10(11) 0.073(12) -0.12(3) -0.030(17) -0.34(6)
C52 0.97(9) 0.27(3) 0.130(16) 0.074(16) -0.24(3) -0.32(4)
C53 0.146(12) 0.30(2) 0.084(9) -0.067(11) -0.035(8) -0.009(14)
C54 0.43(3) 0.246(18) 0.070(8) 0.069(9) 0.091(12) 0.22(2)
C55 0.23(2) 0.34(3) 0.23(2) 0.03(2) 0.112(19) 0.13(2)
C56 0.21(2) 0.68(7) 0.146(18) 0.05(3) -0.049(16) 0.08(3)
C57 0.225(16) 0.148(11) 0.090(9) 0.015(7) -0.024(9) -0.016(11)

loop_
_atom_type_symbol
_atom_type_description
_atom_type_scat_dispersion_real
_atom_type_scat_dispersion_imag
_atom_type_scat_source
C C 0.0033 0.0016 'International Tables Vol C Tables 4.2.6.8 and 6.1.1.4'
H H 0.0000 0.0000 'International Tables Vol C Tables 4.2.6.8 and 6.1.1.4'
N N 0.0061 0.0033 'International Tables Vol C Tables 4.2.6.8 and 6.1.1.4'
O O 0.0106 0.0060 'International Tables Vol C Tables 4.2.6.8 and 6.1.1.4'
F F 0.0171 0.0103 'International Tables Vol C Tables 4.2.6.8 and 6.1.1.4'
P P 0.1023 0.0942 'International Tables Vol C Tables 4.2.6.8 and 6.1.1.4'

loop_
_geom_angle_atom_site_label_1
_geom_angle_atom_site_label_2
_geom_angle_atom_site_label_3
_geom_angle
F2 P1 F4 90.8(3)
F2 P1 F5 178.7(3)
F4 P1 F5 90.0(3)
F2 P1 F3 90.1(3)
F4 P1 F3 90.0(2)
F5 P1 F3 90.9(3)
F2 P1 F1 90.4(4)
F4 P1 F1 178.5(3)
F5 P1 F1 88.7(3)
F3 P1 F1 90.8(2)
F2 P1 F6 89.7(2)
F4 P1 F6 90.8(2)
F5 P1 F6 89.3(2)
F3 P1 F6 179.2(2)
F1 P1 F6 88.40(19)
F7 P2 F9 90.1(2)
F7 P2 F8 91.5(2)
F9 P2 F8 91.7(2)
F7 P2 F11 88.4(2)
F9 P2 F11 89.7(2)
F8 P2 F11 178.6(2)
F7 P2 F10 179.4(2)
F9 P2 F10 90.0(2)
F8 P2 F10 89.1(2)
F11 P2 F10 90.95(18)
F7 P2 F12 90.4(3)
F9 P2 F12 179.0(3)
F8 P2 F12 89.1(2)
F11 P2 F12 89.5(2)
F10 P2 F12 89.5(2)
C1 O1 C7 116.6(4)
C8 O2 C9 113.6(4)
C11 O3 C10 110.2(7)
C13 O4 C12 113.6(6)
C15 O5 C14 116.6(4)
C18 O6 C21 117.3(5)
C23 O7 C22 114.4(4)
C25 O8 C24 110.5(4)
C26 O9 C27 113.2(4)
C4 O10 C28 116.2(4)
O1 C1 C6 125.5(4)
O1 C1 C2 116.2(4)
C6 C1 C2 118.3(5)
C3 C2 C1 121.0(5)
C2 C3 C4 120.5(4)
O10 C4 C5 125.5(4)
O10 C4 C3 115.6(4)
C5 C4 C3 118.9(4)
C4 C5 C6 119.6(5)
C1 C6 C5 121.6(4)
O1 C7 C8 107.9(5)
O2 C8 C7 110.5(5)
O2 C9 C10 112.2(6)
O3 C10 C9 108.9(5)
O3 C11 C12 109.4(7)
O4 C12 C11 110.1(7)
O4 C13 C14 109.6(6)
O5 C14 C13 109.2(5)
O5 C15 C16 126.2(6)
O5 C15 C20 115.2(5)
C16 C15 C20 118.6(6)
C17 C16 C15 120.8(6)
C16 C17 C18 120.1(5)
O6 C18 C17 125.6(5)
O6 C18 C19 114.6(5)
C17 C18 C19 119.8(6)
C20 C19 C18 119.9(6)
C19 C20 C15 120.8(5)
O6 C21 C22 108.5(5)
O7 C22 C21 114.0(5)
O7 C23 C24 108.1(4)
O8 C24 C23 109.7(4)
O8 C25 C26 109.4(4)
O9 C26 C25 109.6(4)
O9 C27 C28 107.6(4)
O10 C28 C27 108.4(4)
N3 O11 C47 91.0(15)
C34 N1 C30 121.4(4)
C34 N1 C29 120.4(4)
C30 N1 C29 118.1(4)
C35 N2 C39 121.2(4)
C35 N2 C40 119.2(4)
C39 N2 C40 119.5(4)
O11 N3 C49 91.0(14)
O11 N3 C53 88.7(18)
C49 N3 C53 86.4(15)
N1 C30 C31 119.6(4)
C32 C31 C30 120.5(4)
C31 C32 C33 117.9(4)
C31 C32 C37 121.5(4)
C33 C32 C37 120.5(4)
C34 C33 C32 119.5(5)
N1 C34 C33 121.1(4)
N2 C35 C36 121.1(4)
C35 C36 C37 119.2(5)
C38 C37 C36 119.0(4)
C38 C37 C32 119.9(4)
C36 C37 C32 121.1(4)
C37 C38 C39 119.4(4)
N2 C39 C38 120.1(5)
N2 C40 C41 110.6(4)
C42 C41 C46 118.2(5)
C42 C41 C40 120.8(5)
C46 C41 C40 120.9(5)
C41 C42 C43 121.1(6)
C42 C43 C44 120.8(6)
C43 C44 C45 118.1(6)
C43 C44 C47 120.5(6)
C45 C44 C47 121.2(7)
C46 C45 C44 121.6(7)
C45 C46 C41 120.2(6)
C48 C47 O11 122.8(11)
C48 C47 C44 113.5(9)
O11 C47 C44 110.7(8)
C54 C49 C50 125.2(13)
C54 C49 C55 96.5(17)
C50 C49 C55 100.5(16)
C54 C49 N3 120.0(10)
C50 C49 N3 112.7(9)
C55 C49 N3 86.6(13)
C49 C50 C51 98(2)
C52 C51 C50 103(2)
C53 C52 C51 96.4(19)
C52 C53 C57 107.8(15)
C52 C53 N3 127(2)
C57 C53 N3 99.5(10)
C52 C53 C56 106(2)
C57 C53 C56 96.2(12)
N3 C53 C56 115.5(16)

loop_
_geom_bond_atom_site_label_1
_geom_bond_atom_site_label_2
_geom_bond_distance
P1 F2 1.557(4)
P1 F4 1.561(4)
P1 F5 1.567(4)
P1 F3 1.577(4)
P1 F1 1.582(4)
P1 F6 1.594(3)
P2 F7 1.579(4)
P2 F9 1.582(4)
P2 F8 1.586(3)
P2 F11 1.590(3)
P2 F10 1.595(3)
P2 F12 1.599(4)
O1 C1 1.359(6)
O1 C7 1.445(6)
O2 C8 1.395(8)
O2 C9 1.406(7)
O3 C11 1.398(9)
O3 C10 1.436(8)
O4 C13 1.402(9)
O4 C12 1.433(10)
O5 C15 1.376(8)
O5 C14 1.414(7)
O6 C18 1.375(8)
O6 C21 1.460(7)
O7 C23 1.424(6)
O7 C22 1.432(7)
O8 C25 1.406(6)
O8 C24 1.423(6)
O9 C26 1.415(6)
O9 C27 1.439(6)
O10 C4 1.372(6)
O10 C28 1.430(6)
C1 C6 1.362(7)
C1 C2 1.394(6)
C2 C3 1.366(7)
C3 C4 1.398(7)
C4 C5 1.374(6)
C5 C6 1.401(7)
C7 C8 1.511(8)
C9 C10 1.474(10)
C11 C12 1.507(15)
C13 C14 1.505(10)
C15 C16 1.385(8)
C15 C20 1.402(9)
C16 C17 1.376(9)
C17 C18 1.378(8)
C18 C19 1.400(8)
C19 C20 1.362(9)
C21 C22 1.474(10)
C23 C24 1.496(7)
C25 C26 1.490(7)
C27 C28 1.477(7)
O11 N3 1.151(19)
O11 C47 1.456(18)
N1 C34 1.322(6)
N1 C30 1.343(6)
N1 C29 1.486(6)
N2 C35 1.338(6)
N2 C39 1.345(6)
N2 C40 1.495(6)
N3 C49 1.82(2)
N3 C53 1.88(3)
C30 C31 1.382(7)
C31 C32 1.379(6)
C32 C33 1.393(6)
C32 C37 1.486(7)
C33 C34 1.375(7)
C35 C36 1.366(7)
C36 C37 1.399(7)
C37 C38 1.383(7)
C38 C39 1.390(7)
C40 C41 1.502(7)
C41 C42 1.372(7)
C41 C46 1.405(8)
C42 C43 1.376(9)
C43 C44 1.379(10)
C44 C45 1.384(9)
C44 C47 1.533(10)
C45 C46 1.360(9)
C47 C48 1.435(17)
C49 C54 1.398(16)
C49 C50 1.460(19)
C49 C55 1.77(3)
C50 C51 1.87(3)
C51 C52 1.71(3)
C52 C53 1.54(3)
C53 C57 1.583(17)
C53 C56 1.92(3)

loop_
_geom_torsion_atom_site_label_1
_geom_torsion_atom_site_label_2
_geom_torsion_atom_site_label_3
_geom_torsion_atom_site_label_4
_geom_torsion
C7 O1 C1 C6 -1.5(7)
C7 O1 C1 C2 176.3(4)
O1 C1 C2 C3 -179.6(4)
C6 C1 C2 C3 -1.6(7)
C1 C2 C3 C4 0.6(7)
C28 O10 C4 C5 -0.6(7)
C28 O10 C4 C3 179.3(4)
C2 C3 C4 O10 -178.2(4)
C2 C3 C4 C5 1.7(7)
O10 C4 C5 C6 177.0(4)
C3 C4 C5 C6 -3.0(7)
O1 C1 C6 C5 178.1(5)
C2 C1 C6 C5 0.4(7)
C4 C5 C6 C1 1.9(8)
C1 O1 C7 C8 -166.7(4)
C9 O2 C8 C7 178.8(5)
O1 C7 C8 O2 -68.5(6)
C8 O2 C9 C10 -117.0(6)
C11 O3 C10 C9 -173.5(5)
O2 C9 C10 O3 -72.3(6)
C10 O3 C11 C12 179.2(6)
C13 O4 C12 C11 162.4(6)
O3 C11 C12 O4 69.5(8)
C12 O4 C13 C14 -168.8(7)
C15 O5 C14 C13 -176.6(5)
O4 C13 C14 O5 -72.4(7)
C14 O5 C15 C16 -5.7(8)
C14 O5 C15 C20 174.7(5)
O5 C15 C16 C17 -179.2(5)
C20 C15 C16 C17 0.4(8)
C15 C16 C17 C18 -0.5(9)
C21 O6 C18 C17 -6.3(8)
C21 O6 C18 C19 173.0(5)
C16 C17 C18 O6 -179.9(5)
C16 C17 C18 C19 0.9(8)
O6 C18 C19 C20 179.6(5)
C17 C18 C19 C20 -1.1(8)
C18 C19 C20 C15 1.0(8)
O5 C15 C20 C19 179.0(5)
C16 C15 C20 C19 -0.6(8)
C18 O6 C21 C22 -176.3(5)
C23 O7 C22 C21 -80.2(6)
O6 C21 C22 O7 72.6(6)
C22 O7 C23 C24 -158.5(5)
C25 O8 C24 C23 178.4(4)
O7 C23 C24 O8 -64.7(5)
C24 O8 C25 C26 179.7(4)
C27 O9 C26 C25 -165.5(4)
O8 C25 C26 O9 -64.0(5)
C26 O9 C27 C28 -177.6(4)
C4 O10 C28 C27 -162.7(4)
O9 C27 C28 O10 75.6(5)
C47 O11 N3 C49 133.0(11)
C47 O11 N3 C53 -140.6(9)
C34 N1 C30 C31 -0.8(7)
C29 N1 C30 C31 179.5(4)
N1 C30 C31 C32 1.0(7)
C30 C31 C32 C33 -0.9(7)
C30 C31 C32 C37 178.0(4)
C31 C32 C33 C34 0.5(7)
C37 C32 C33 C34 -178.4(4)
C30 N1 C34 C33 0.4(7)
C29 N1 C34 C33 -179.8(4)
C32 C33 C34 N1 -0.3(7)
C39 N2 C35 C36 1.8(7)
C40 N2 C35 C36 -175.8(4)
N2 C35 C36 C37 -2.6(7)
C35 C36 C37 C38 2.0(7)
C35 C36 C37 C32 179.4(4)
C31 C32 C37 C38 -154.9(5)
C33 C32 C37 C38 24.0(7)
C31 C32 C37 C36 27.8(7)
C33 C32 C37 C36 -153.4(5)
C36 C37 C38 C39 -0.7(7)
C32 C37 C38 C39 -178.1(4)
C35 N2 C39 C38 -0.5(7)
C40 N2 C39 C38 177.2(4)
C37 C38 C39 N2 -0.1(7)
C35 N2 C40 C41 69.1(6)
C39 N2 C40 C41 -108.6(5)
N2 C40 C41 C42 -137.6(5)
N2 C40 C41 C46 45.3(7)
C46 C41 C42 C43 1.5(10)
C40 C41 C42 C43 -175.7(6)
C41 C42 C43 C44 0.2(11)
C42 C43 C44 C45 -2.1(12)
C42 C43 C44 C47 -177.0(8)
C43 C44 C45 C46 2.4(13)
C47 C44 C45 C46 177.3(8)
C44 C45 C46 C41 -0.8(12)
C42 C41 C46 C45 -1.2(10)
C40 C41 C46 C45 176.0(6)
N3 O11 C47 C48 -118.5(16)
N3 O11 C47 C44 103.0(10)
C43 C44 C47 C48 88.3(15)
C45 C44 C47 C48 -86.4(15)
C43 C44 C47 O11 -129.1(12)
C45 C44 C47 O11 56.2(14)
O11 N3 C49 C54 -8(3)
C53 N3 C49 C54 -97(2)
O11 N3 C49 C50 157(2)
C53 N3 C49 C50 67.9(19)
O11 N3 C49 C55 -103.5(18)
C53 N3 C49 C55 167.8(12)
C54 C49 C50 C51 78(3)
C55 C49 C50 C51 -176.7(15)
N3 C49 C50 C51 -86.0(19)
C49 C50 C51 C52 80(3)
C50 C51 C52 C53 -64(4)
C51 C52 C53 C57 -172(2)
C51 C52 C53 N3 70(4)
C51 C52 C53 C56 -70(3)
O11 N3 C53 C52 -154.1(19)
C49 N3 C53 C52 -63.0(19)
O11 N3 C53 C57 84.9(16)
C49 N3 C53 C57 176.0(12)
O11 N3 C53 C56 -16.7(17)
C49 N3 C53 C56 74.4(11)

loop_
_platon_squeeze_void_nr
_platon_squeeze_void_average_x
_platon_squeeze_void_average_y
_platon_squeeze_void_average_z
_platon_squeeze_void_volume
_platon_squeeze_void_count_electrons
1 0.002 0.500 0.500 660.5 18.3
